data_1549858
loop_
_publ_author_name
'P\`erez-Miqueo, Jorge'
'San Nacianceno, Virginia'
'Urquiola, F. Borja'
'Freixa, Zoraida'

_publ_section_title
;
 Revisiting the iridacycle-catalyzed hydrosilylation of enolizable imines
;
_journal_issue 24
_journal_name_full 'Catalysis Science &amp; Technology'
_journal_page_first 6316
_journal_paper_doi 10.1039/C8CY01236A
_journal_volume 8
_journal_year 2018
_chemical_compound_source 'synthesis as described'
_chemical_formula_moiety 'C23 H26 Ir1 N1 O3'
_chemical_formula_sum 'C23 H26 Ir N O3'
_chemical_formula_weight 556.65
_space_group_crystal_system orthorhombic
_space_group_IT_number 61
_space_group_name_Hall '-P 2ac 2ab'
_space_group_name_H-M_alt 'P b c a'
_symmetry_cell_setting orthorhombic
_symmetry_Int_Tables_number 61
_symmetry_space_group_name_Hall '-P 2ac 2ab'
_symmetry_space_group_name_H-M 'P b c a'
_atom_sites_solution_hydrogens mixed
_atom_sites_solution_primary iterative
_audit_creation_date 2017-04-26T14:43:17-00:00
_audit_creation_method 'WinGX routine CIF_UPDATE'
_audit_update_record
;
2018-06-15 deposited with the CCDC.
2018-08-28 downloaded from the CCDC.
;
_cell_angle_alpha 90
_cell_angle_beta 90
_cell_angle_gamma 90
_cell_formula_units_Z 8
_cell_length_a 16.13031(15)
_cell_length_b 14.54437(12)
_cell_length_c 17.33703(17)
_cell_measurement_reflns_used 20060
_cell_measurement_temperature 100.01(10)
_cell_measurement_theta_max 76.375
_cell_measurement_theta_min 4.789
_cell_measurement_wavelength 1.54184
_cell_volume 4067.36(6)
_computing_cell_refinement 'CrysAlisPro 1.171.38.46 (Rigaku OD, 2015)'
_computing_data_collection 'CrysAlisPro 1.171.38.46 (Rigaku OD, 2015)'
_computing_data_reduction 'CrysAlisPro 1.171.38.46 (Rigaku OD, 2015)'
_computing_molecular_graphics 'Olex2 (Dolomanov et al., 2009)'
_computing_publication_material 'Olex2 (Dolomanov et al., 2009)'
_computing_structure_refinement 'ShelXL (Sheldrick, 2015)'
_computing_structure_solution 'olex2.solve (Bourhis et al., 2015)'
_diffrn_ambient_temperature 100.01(10)
_diffrn_detector 'CCD plate'
_diffrn_detector_area_resol_mean 5.2012
_diffrn_detector_type Atlas
_diffrn_measured_fraction_theta_full 1
_diffrn_measured_fraction_theta_max 1
_diffrn_measurement_details
;
List of Runs (angles in degrees, time in seconds):

  # Type    Start    End  Width  t~exp~   \w     \q     \k     \f   Frames
#--------------------------------------------------------------------------
  1  \w     29.00  96.00   1.00    2.00    --   40.83-125.00-180.00   67
  2  \w     33.00  92.00   1.00    2.00    --   40.83  77.00  90.00   59
  3  \w      6.00  48.00   1.00    2.00    --   40.83-132.00  63.00   42
  4  \w    105.00 147.00   1.00    8.00    --  113.00  30.00  60.00   42
  5  \w     36.00  66.00   1.00    8.00    --  113.00 -30.00  30.00   30
  6  \w     38.00  63.00   1.00    8.00    --  113.00 -45.00 120.00   25
  7  \w    117.00 154.00   1.00    8.00    --  113.00 137.00 -49.00   37
  8  \w     47.00  73.00   1.00    8.00    --  113.00 -45.00   0.00   26
  9  \w    133.00 158.00   1.00    8.00    --  113.00  61.00-120.00   25
 10  \w     41.00  74.00   1.00    8.00    --  113.00 -45.00 -30.00   33
 11  \w     79.00 155.00   1.00    8.00    --  113.00  77.00 150.00   76
 12  \w     35.00  65.00   1.00    8.00    --  113.00 -30.00  60.00   30
 13  \w     35.00  65.00   1.00    8.00    --  113.00 -30.00  90.00   30
 14  \w   -111.00 -12.00   1.00    2.00    --  -40.83 -77.00-120.00   99
 15  \w     79.00 117.00   1.00    2.00    --   40.83  37.00 120.00   38
 16  \w    -33.00  74.00   1.00    2.00    --   40.83 -77.00 -30.00  107
 17  \w     27.00  54.00   1.00    2.00    --   40.83  37.00 120.00   27
 18  \w    -68.00 -40.00   1.00    8.00    --  -83.00  30.00 150.00   28
 19  \w    -57.00  -5.00   1.00    8.00    --  -83.00  30.00-120.00   52
 20  \w     63.00 109.00   1.00    8.00    --  113.00 -94.00   0.00   46
 21  \w     35.00  69.00   1.00    8.00    --  113.00 -30.00-120.00   34
 22  \w     55.00 112.00   1.00    8.00    --  113.00-111.00 -90.00   57
 23  \w     33.00  96.00   1.00    8.00    --  113.00 -15.00-120.00   63
 24  \w     35.00  69.00   1.00    8.00    --  113.00 -30.00-180.00   34
 25  \w     87.00 114.00   1.00    8.00    --  113.00  30.00 150.00   27
 26  \w     35.00  68.00   1.00    8.00    --  113.00 -30.00-150.00   33
 27  \w     56.00  83.00   1.00    8.00    --  113.00 -94.00  60.00   27
 28  \w     43.00 102.00   1.00    8.00    --  113.00 -94.00 150.00   59
 29  \w     86.00 112.00   1.00    8.00    --  113.00-111.00 -30.00   26
 30  \w     59.00 108.00   1.00    8.00    --  113.00-111.00-120.00   49
 31  \w     35.00  69.00   1.00    8.00    --  113.00 -30.00 150.00   34
 32  \w     53.00 116.00   1.00    8.00    --  113.00-111.00 120.00   63
 33  \w    111.00 149.00   1.00    8.00    --  113.00 -15.00-120.00   38
 34  \w     49.00 137.00   1.00    8.00    --  113.00 -61.00-120.00   88
;
_diffrn_measurement_device 'four-circle\k-geometry diffractometer'
_diffrn_measurement_device_type 'Agilent SuperNova'
_diffrn_measurement_method '\w scans'
_diffrn_orient_matrix_type 'CrysAlisPro convention (1999,Acta A55,543-557)'
_diffrn_orient_matrix_UB_11 -0.0149789
_diffrn_orient_matrix_UB_12 0.066876
_diffrn_orient_matrix_UB_13 -0.0675372
_diffrn_orient_matrix_UB_21 0.094303
_diffrn_orient_matrix_UB_22 0.0086692
_diffrn_orient_matrix_UB_23 -0.0121277
_diffrn_orient_matrix_UB_31 -0.0022692
_diffrn_orient_matrix_UB_32 -0.0816203
_diffrn_orient_matrix_UB_33 -0.0565145
_diffrn_radiation_monochromator 'Multilayer optics'
_diffrn_radiation_probe x-ray
_diffrn_radiation_type CuK\a
_diffrn_radiation_wavelength 1.54184
_diffrn_reflns_av_R_equivalents 0.0285
_diffrn_reflns_av_unetI/netI 0.0364
_diffrn_reflns_Laue_measured_fraction_full 1
_diffrn_reflns_Laue_measured_fraction_max 1
_diffrn_reflns_limit_h_max 19
_diffrn_reflns_limit_h_min -19
_diffrn_reflns_limit_k_max 17
_diffrn_reflns_limit_k_min -17
_diffrn_reflns_limit_l_max 19
_diffrn_reflns_limit_l_min -21
_diffrn_reflns_number 33175
_diffrn_reflns_point_group_measured_fraction_max 1
_diffrn_reflns_theta_full 67.684
_diffrn_reflns_theta_max 69.999
_diffrn_reflns_theta_min 4.824
_diffrn_source 'micro-focus sealed X-ray tube'
_diffrn_source_current 0.8
_diffrn_source_power 0.04
_diffrn_source_voltage 50
_exptl_absorpt_coefficient_mu 12.917
_exptl_absorpt_correction_T_max 0.648
_exptl_absorpt_correction_T_min 0.267
_exptl_absorpt_correction_type analytical
_exptl_absorpt_process_details
;
        CrysAlisPro 1.171.38.46 (Rigaku Oxford Diffraction, 2015)
Analytical numeric absorption correction using a multifaceted crystal
                        model based on expressions derived by R.C. Clark & J.S.
        (Clark, R. C. & Reid, J. S. (1995). Acta Cryst. A51, 887-897)
        Empirical absorption correction using spherical harmonics,
 implemented in SCALE3 ABSPACK scaling algorithm.
;
_exptl_crystal_colour yellow
_exptl_crystal_density_diffrn 1.818
_exptl_crystal_density_method 'not measured'
_exptl_crystal_description prism
_exptl_crystal_F_000 2176
_exptl_crystal_size_max 0.137
_exptl_crystal_size_mid 0.077
_exptl_crystal_size_min 0.043
_refine_diff_density_max 0.758
_refine_diff_density_min -0.64
_refine_diff_density_rms 0.08
_refine_ls_extinction_method none
_refine_ls_goodness_of_fit_ref 1.042
_refine_ls_hydrogen_treatment mixed
_refine_ls_matrix_type full
_refine_ls_number_parameters 262
_refine_ls_number_reflns 3856
_refine_ls_number_restraints 1
_refine_ls_restrained_S_all 1.042
_refine_ls_R_factor_all 0.0191
_refine_ls_R_factor_gt 0.0172
_refine_ls_shift/su_max 0.001
_refine_ls_shift/su_mean 0
_refine_ls_structure_factor_coef Fsqd
_refine_ls_weighting_details 'w=1/[\s^2^(Fo^2^)+(0.0263P)^2^+3.2166P] where P=(Fo^2^+2Fc^2^)/3'
_refine_ls_weighting_scheme calc
_refine_ls_wR_factor_gt 0.0437
_refine_ls_wR_factor_ref 0.045
_reflns_number_gt 3570
_reflns_number_total 3856
_reflns_threshold_expression 'I > 2\s(I)'
_cod_data_source_file c8cy01236a2.cif
_cod_data_source_block compound6
_cod_depositor_comments 'Adding full bibliography for 1549858.cif.'
_cod_original_cell_volume 4067.35(6)
_cod_database_code 1549858

loop_
_space_group_symop_operation_xyz
'x, y, z'
'-x+1/2, -y, z+1/2'
'x+1/2, -y+1/2, -z'
'-x, y+1/2, -z+1/2'
'-x, -y, -z'
'x-1/2, y, -z-1/2'
'-x-1/2, y-1/2, z'
'x, -y-1/2, z-1/2'

loop_
_atom_site_label
_atom_site_type_symbol
_atom_site_fract_x
_atom_site_fract_y
_atom_site_fract_z
_atom_site_U_iso_or_equiv
_atom_site_adp_type
_atom_site_occupancy
_atom_site_calc_flag
Ir1 Ir 0.17921(2) 0.18386(2) 0.55442(2) 0.01310(5) Uani 1 d
O1 O 0.20490(11) 0.15458(12) 0.74023(9) 0.0230(3) Uani 1 d
O2 O 0.10940(11) 0.06050(11) 0.56009(9) 0.0190(3) Uani 1 d
O3 O 0.07498(11) 0.07865(12) 0.68478(10) 0.0245(4) Uani 1 d
N1 N 0.26946(11) 0.11978(12) 0.62499(11) 0.0152(4) Uani 1 d
C1 C 0.27160(14) 0.12517(15) 0.70256(13) 0.0182(4) Uani 1 d
C2 C 0.34253(16) 0.10142(17) 0.74456(14) 0.0232(5) Uani 1 d
H2 H 0.344247 0.109609 0.798902 0.028 Uiso 1 calc
C3 C 0.40986(15) 0.06594(17) 0.70570(14) 0.0238(5) Uani 1 d
H3 H 0.459294 0.051014 0.732719 0.029 Uiso 1 calc
C4 C 0.40458(14) 0.05225(16) 0.62659(13) 0.0207(5) Uani 1 d
H4 H 0.449053 0.023728 0.599787 0.025 Uiso 1 calc
C5 C 0.33485(14) 0.08002(15) 0.58686(14) 0.0167(4) Uani 1 d
C6 C 0.32224(13) 0.07281(15) 0.50355(13) 0.0153(4) Uani 1 d
C7 C 0.37747(15) 0.02659(16) 0.45441(14) 0.0201(5) Uani 1 d
H7 H 0.42581 -0.001477 0.475034 0.024 Uiso 1 calc
C8 C 0.36176(15) 0.02178(16) 0.37613(14) 0.0228(5) Uani 1 d
H8 H 0.39961 -0.008165 0.342496 0.027 Uiso 1 calc
C9 C 0.28972(17) 0.06143(16) 0.34742(13) 0.0237(5) Uani 1 d
H9 H 0.278113 0.057597 0.2938 0.028 Uiso 1 calc
C10 C 0.23434(15) 0.10661(15) 0.39575(13) 0.0205(5) Uani 1 d
H10 H 0.185146 0.132379 0.37476 0.025 Uiso 1 calc
C11 C 0.24998(14) 0.11471(14) 0.47504(13) 0.0162(4) Uani 1 d
C12 C 0.20015(16) 0.31860(14) 0.50793(14) 0.0170(4) Uani 1 d
C13 C 0.11858(14) 0.28712(15) 0.48467(13) 0.0172(4) Uani 1 d
C14 C 0.07033(15) 0.27691(16) 0.55414(14) 0.0209(5) Uani 1 d
C15 C 0.11860(16) 0.30178(15) 0.61903(15) 0.0217(5) Uani 1 d
C16 C 0.20055(17) 0.32464(14) 0.59036(15) 0.0197(5) Uani 1 d
C17 C 0.26962(15) 0.34529(17) 0.45534(14) 0.0224(5) Uani 1 d
H17A H 0.322497 0.339157 0.482694 0.034 Uiso 1 calc
H17B H 0.262245 0.40921 0.438828 0.034 Uiso 1 calc
H17C H 0.269625 0.304989 0.410037 0.034 Uiso 1 calc
C18 C 0.08581(16) 0.28105(16) 0.40424(15) 0.0250(5) Uani 1 d
H18A H 0.131827 0.285915 0.367559 0.038 Uiso 1 calc
H18B H 0.046485 0.331288 0.395254 0.038 Uiso 1 calc
H18C H 0.057606 0.221973 0.397133 0.038 Uiso 1 calc
C19 C -0.01769(16) 0.24501(19) 0.55634(17) 0.0308(6) Uani 1 d
H19A H -0.028808 0.205998 0.511427 0.046 Uiso 1 calc
H19B H -0.054757 0.298391 0.555357 0.046 Uiso 1 calc
H19C H -0.027249 0.209737 0.60367 0.046 Uiso 1 calc
C20 C 0.0873(2) 0.31155(18) 0.69994(17) 0.0339(7) Uani 1 d
H20A H 0.05537 0.256756 0.71402 0.051 Uiso 1 calc
H20B H 0.051739 0.365999 0.703522 0.051 Uiso 1 calc
H20C H 0.134391 0.318295 0.735233 0.051 Uiso 1 calc
C21 C 0.27234(18) 0.35529(17) 0.63853(16) 0.0291(6) Uani 1 d
H21A H 0.268534 0.327166 0.689772 0.044 Uiso 1 calc
H21B H 0.271278 0.42239 0.643595 0.044 Uiso 1 calc
H21C H 0.324237 0.336401 0.613781 0.044 Uiso 1 calc
C22 C 0.06902(15) 0.03943(16) 0.62038(14) 0.0210(5) Uani 1 d
C23 C 0.00868(18) -0.03917(19) 0.61170(17) 0.0322(6) Uani 1 d
H23A H -0.047587 -0.014757 0.605761 0.048 Uiso 1 calc
H23B H 0.011126 -0.07833 0.657647 0.048 Uiso 1 calc
H23C H 0.023307 -0.075474 0.56607 0.048 Uiso 1 calc
H1 H 0.1592(13) 0.136(2) 0.7155(18) 0.039 Uiso 1 d

loop_
_atom_site_aniso_label
_atom_site_aniso_U_11
_atom_site_aniso_U_22
_atom_site_aniso_U_33
_atom_site_aniso_U_23
_atom_site_aniso_U_13
_atom_site_aniso_U_12
Ir1 0.01437(7) 0.01236(7) 0.01257(7) 0.00057(3) 0.00138(3) 0.00107(3)
O1 0.0213(8) 0.0315(9) 0.0161(8) -0.0020(7) 0.0029(7) 0.0031(7)
O2 0.0194(8) 0.0159(7) 0.0216(8) 0.0002(6) 0.0018(6) -0.0014(6)
O3 0.0235(8) 0.0278(8) 0.0223(9) -0.0018(7) 0.0067(7) -0.0043(7)
N1 0.0152(8) 0.0142(8) 0.0161(9) 0.0003(7) 0.0005(7) -0.0007(7)
C1 0.0208(11) 0.0170(10) 0.0169(11) -0.0005(8) 0.0013(9) -0.0014(9)
C2 0.0239(12) 0.0285(12) 0.0173(11) -0.0011(9) -0.0042(9) -0.0011(10)
C3 0.0190(11) 0.0304(12) 0.0220(12) 0.0008(10) -0.0058(9) 0.0005(9)
C4 0.0150(10) 0.0254(11) 0.0215(11) -0.0012(9) 0.0014(9) 0.0011(9)
C5 0.0173(10) 0.0145(10) 0.0183(11) -0.0003(8) 0.0011(9) -0.0029(8)
C6 0.0168(10) 0.0127(10) 0.0164(11) 0.0006(8) 0.0015(8) -0.0023(8)
C7 0.0172(11) 0.0195(11) 0.0236(12) -0.0016(9) 0.0023(9) 0.0005(9)
C8 0.0242(12) 0.0206(11) 0.0238(12) -0.0040(9) 0.0095(10) 0.0001(9)
C9 0.0346(13) 0.0217(11) 0.0147(11) 0.0014(9) 0.0031(10) 0.0006(10)
C10 0.0259(12) 0.0182(10) 0.0174(11) 0.0015(8) 0.0003(9) 0.0034(9)
C11 0.0200(10) 0.0124(9) 0.0162(10) 0.0009(8) 0.0036(8) -0.0008(8)
C12 0.0206(11) 0.0103(10) 0.0202(12) 0.0017(8) 0.0006(10) 0.0014(8)
C13 0.0183(11) 0.0111(9) 0.0221(11) 0.0026(8) -0.0007(9) 0.0036(8)
C14 0.0185(11) 0.0141(11) 0.0301(13) 0.0035(8) 0.0044(9) 0.0072(9)
C15 0.0279(13) 0.0134(10) 0.0237(12) -0.0002(9) 0.0075(10) 0.0055(9)
C16 0.0283(12) 0.0095(10) 0.0214(12) -0.0001(8) -0.0008(10) 0.0002(9)
C17 0.0201(12) 0.0204(11) 0.0265(13) 0.0052(9) 0.0052(9) 0.0006(10)
C18 0.0292(13) 0.0187(11) 0.0272(13) 0.0027(9) -0.0101(10) 0.0022(10)
C19 0.0177(12) 0.0244(13) 0.0504(17) 0.0055(11) 0.0075(11) 0.0038(10)
C20 0.0538(19) 0.0241(13) 0.0239(14) 0.0015(10) 0.0156(13) 0.0106(12)
C21 0.0376(14) 0.0202(12) 0.0296(14) -0.0036(10) -0.0114(11) -0.0043(10)
C22 0.0201(11) 0.0195(10) 0.0234(12) 0.0024(9) 0.0029(9) 0.0024(9)
C23 0.0332(14) 0.0302(13) 0.0330(14) -0.0009(11) 0.0047(11) -0.0120(11)

loop_
_atom_type_symbol
_atom_type_number_in_cell
C 184
H 208
Ir 8
N 8
O 24

loop_
_exptl_crystal_face_index_h
_exptl_crystal_face_index_k
_exptl_crystal_face_index_l
_exptl_crystal_face_perp_dist
0 0 -1 0.0699
0 2 -3 0.0738
-5 -1 0 0.0232
5 1 0 0.0197
1 5 1 0.0396
0 1 5 0.0564
-1 -5 -1 0.0155
-1 -5 2 0.025

loop_
_geom_angle_atom_site_label_1
_geom_angle_atom_site_label_2
_geom_angle_atom_site_label_3
_geom_angle
O2 Ir1 C12 150.90(8)
O2 Ir1 C13 111.93(8)
O2 Ir1 C14 95.50(8)
O2 Ir1 C15 112.81(8)
O2 Ir1 C16 150.48(8)
N1 Ir1 O2 88.04(7)
N1 Ir1 C12 120.71(8)
N1 Ir1 C13 160.02(8)
N1 Ir1 C14 144.53(8)
N1 Ir1 C15 110.09(8)
N1 Ir1 C16 98.08(8)
C11 Ir1 O2 84.94(7)
C11 Ir1 N1 77.84(8)
C11 Ir1 C12 96.21(9)
C11 Ir1 C13 102.53(9)
C11 Ir1 C14 137.60(9)
C11 Ir1 C15 160.25(9)
C11 Ir1 C16 124.58(9)
C12 Ir1 C13 39.35(9)
C12 Ir1 C14 64.30(9)
C12 Ir1 C15 64.09(9)
C12 Ir1 C16 38.77(10)
C13 Ir1 C14 38.41(9)
C13 Ir1 C15 63.66(9)
C13 Ir1 C16 64.94(9)
C14 Ir1 C15 36.74(9)
C16 Ir1 C14 63.25(10)
C16 Ir1 C15 38.08(9)
C1 O1 H1 110(2)
C22 O2 Ir1 120.99(15)
C1 N1 Ir1 124.65(15)
C1 N1 C5 119.0(2)
C5 N1 Ir1 115.81(15)
O1 C1 N1 119.2(2)
O1 C1 C2 119.0(2)
N1 C1 C2 121.7(2)
C1 C2 H2 120.6
C3 C2 C1 118.8(2)
C3 C2 H2 120.6
C2 C3 H3 120.4
C2 C3 C4 119.2(2)
C4 C3 H3 120.4
C3 C4 H4 120
C5 C4 C3 120.1(2)
C5 C4 H4 120
N1 C5 C4 120.6(2)
N1 C5 C6 113.51(19)
C4 C5 C6 125.8(2)
C7 C6 C5 123.0(2)
C7 C6 C11 121.4(2)
C11 C6 C5 115.58(19)
C6 C7 H7 119.9
C8 C7 C6 120.2(2)
C8 C7 H7 119.9
C7 C8 H8 120.5
C7 C8 C9 118.9(2)
C9 C8 H8 120.5
C8 C9 H9 119.4
C8 C9 C10 121.2(2)
C10 C9 H9 119.4
C9 C10 H10 119.5
C9 C10 C11 121.0(2)
C11 C10 H10 119.5
C6 C11 Ir1 115.98(16)
C10 C11 Ir1 126.77(17)
C10 C11 C6 117.2(2)
C13 C12 Ir1 70.93(12)
C13 C12 C17 126.3(2)
C16 C12 Ir1 71.45(12)
C16 C12 C13 107.5(2)
C16 C12 C17 126.1(2)
C17 C12 Ir1 125.73(16)
C12 C13 Ir1 69.72(12)
C12 C13 C18 126.8(2)
C14 C13 Ir1 72.86(13)
C14 C13 C12 106.9(2)
C14 C13 C18 125.6(2)
C18 C13 Ir1 129.88(16)
C13 C14 Ir1 68.72(12)
C13 C14 C19 124.5(2)
C15 C14 Ir1 73.65(13)
C15 C14 C13 109.9(2)
C15 C14 C19 125.6(2)
C19 C14 Ir1 124.27(17)
C14 C15 Ir1 69.60(13)
C14 C15 C16 106.7(2)
C14 C15 C20 125.7(3)
C16 C15 Ir1 67.15(12)
C16 C15 C20 127.3(3)
C20 C15 Ir1 132.77(17)
C12 C16 Ir1 69.78(12)
C12 C16 C15 108.9(2)
C12 C16 C21 125.4(2)
C15 C16 Ir1 74.77(13)
C15 C16 C21 125.6(2)
C21 C16 Ir1 124.40(17)
C12 C17 H17A 109.5
C12 C17 H17B 109.5
C12 C17 H17C 109.5
H17A C17 H17B 109.5
H17A C17 H17C 109.5
H17B C17 H17C 109.5
C13 C18 H18A 109.5
C13 C18 H18B 109.5
C13 C18 H18C 109.5
H18A C18 H18B 109.5
H18A C18 H18C 109.5
H18B C18 H18C 109.5
C14 C19 H19A 109.5
C14 C19 H19B 109.5
C14 C19 H19C 109.5
H19A C19 H19B 109.5
H19A C19 H19C 109.5
H19B C19 H19C 109.5
C15 C20 H20A 109.5
C15 C20 H20B 109.5
C15 C20 H20C 109.5
H20A C20 H20B 109.5
H20A C20 H20C 109.5
H20B C20 H20C 109.5
C16 C21 H21A 109.5
C16 C21 H21B 109.5
C16 C21 H21C 109.5
H21A C21 H21B 109.5
H21A C21 H21C 109.5
H21B C21 H21C 109.5
O2 C22 C23 115.6(2)
O3 C22 O2 125.6(2)
O3 C22 C23 118.8(2)
C22 C23 H23A 109.5
C22 C23 H23B 109.5
C22 C23 H23C 109.5
H23A C23 H23B 109.5
H23A C23 H23C 109.5
H23B C23 H23C 109.5

loop_
_geom_bond_atom_site_label_1
_geom_bond_atom_site_label_2
_geom_bond_distance
Ir1 O2 2.1206(16)
Ir1 N1 2.1177(18)
Ir1 C11 2.051(2)
Ir1 C12 2.146(2)
Ir1 C13 2.162(2)
Ir1 C14 2.217(2)
Ir1 C15 2.270(2)
Ir1 C16 2.168(2)
O1 C1 1.329(3)
O1 H1 0.894(10)
O2 C22 1.269(3)
O3 C22 1.258(3)
N1 C1 1.348(3)
N1 C5 1.373(3)
C1 C2 1.400(3)
C2 H2 0.95
C2 C3 1.378(4)
C3 H3 0.95
C3 C4 1.388(3)
C4 H4 0.95
C4 C5 1.379(3)
C5 C6 1.462(3)
C6 C7 1.404(3)
C6 C11 1.405(3)
C7 H7 0.95
C7 C8 1.382(3)
C8 H8 0.95
C8 C9 1.389(4)
C9 H9 0.95
C9 C10 1.390(3)
C10 H10 0.95
C10 C11 1.403(3)
C12 C13 1.450(3)
C12 C16 1.432(4)
C12 C17 1.496(3)
C13 C14 1.442(3)
C13 C18 1.494(3)
C14 C15 1.415(4)
C14 C19 1.494(3)
C15 C16 1.451(4)
C15 C20 1.498(4)
C16 C21 1.496(4)
C17 H17A 0.98
C17 H17B 0.98
C17 H17C 0.98
C18 H18A 0.98
C18 H18B 0.98
C18 H18C 0.98
C19 H19A 0.98
C19 H19B 0.98
C19 H19C 0.98
C20 H20A 0.98
C20 H20B 0.98
C20 H20C 0.98
C21 H21A 0.98
C21 H21B 0.98
C21 H21C 0.98
C22 C23 1.509(3)
C23 H23A 0.98
C23 H23B 0.98
C23 H23C 0.98

loop_
_geom_torsion_atom_site_label_1
_geom_torsion_atom_site_label_2
_geom_torsion_atom_site_label_3
_geom_torsion_atom_site_label_4
_geom_torsion
Ir1 O2 C22 O3 -11.3(3)
Ir1 O2 C22 C23 168.10(17)
Ir1 N1 C1 O1 15.5(3)
Ir1 N1 C1 C2 -163.88(17)
Ir1 N1 C5 C4 167.42(17)
Ir1 N1 C5 C6 -11.7(2)
Ir1 C12 C13 C14 63.88(15)
Ir1 C12 C13 C18 -125.3(2)
Ir1 C12 C16 C15 -65.05(15)
Ir1 C12 C16 C21 118.5(2)
Ir1 C13 C14 C15 62.45(16)
Ir1 C13 C14 C19 -117.8(2)
Ir1 C14 C15 C16 57.03(15)
Ir1 C14 C15 C20 -128.7(2)
Ir1 C15 C16 C12 61.85(14)
Ir1 C15 C16 C21 -121.7(2)
O1 C1 C2 C3 176.3(2)
N1 C1 C2 C3 -4.3(4)
N1 C5 C6 C7 -173.7(2)
N1 C5 C6 C11 5.7(3)
C1 N1 C5 C4 -4.9(3)
C1 N1 C5 C6 176.02(19)
C1 C2 C3 C4 -1.9(4)
C2 C3 C4 C5 4.6(4)
C3 C4 C5 N1 -1.2(3)
C3 C4 C5 C6 177.8(2)
C4 C5 C6 C7 7.3(3)
C4 C5 C6 C11 -173.4(2)
C5 N1 C1 O1 -172.92(19)
C5 N1 C1 C2 7.7(3)
C5 C6 C7 C8 179.6(2)
C5 C6 C11 Ir1 3.2(2)
C5 C6 C11 C10 -177.94(19)
C6 C7 C8 C9 -1.5(4)
C7 C6 C11 Ir1 -177.44(17)
C7 C6 C11 C10 1.5(3)
C7 C8 C9 C10 0.9(4)
C8 C9 C10 C11 0.9(4)
C9 C10 C11 Ir1 176.74(17)
C9 C10 C11 C6 -2.0(3)
C11 C6 C7 C8 0.3(3)
C12 C13 C14 Ir1 -61.81(14)
C12 C13 C14 C15 0.6(2)
C12 C13 C14 C19 -179.6(2)
C13 C12 C16 Ir1 62.15(14)
C13 C12 C16 C15 -2.9(2)
C13 C12 C16 C21 -179.4(2)
C13 C14 C15 Ir1 -59.43(15)
C13 C14 C15 C16 -2.4(3)
C13 C14 C15 C20 171.9(2)
C14 C15 C16 Ir1 -58.58(15)
C14 C15 C16 C12 3.3(2)
C14 C15 C16 C21 179.7(2)
C16 C12 C13 Ir1 -62.48(14)
C16 C12 C13 C14 1.4(2)
C16 C12 C13 C18 172.3(2)
C17 C12 C13 Ir1 120.8(2)
C17 C12 C13 C14 -175.3(2)
C17 C12 C13 C18 -4.4(4)
C17 C12 C16 Ir1 -121.2(2)
C17 C12 C16 C15 173.8(2)
C17 C12 C16 C21 -2.7(3)
C18 C13 C14 Ir1 127.2(2)
C18 C13 C14 C15 -170.4(2)
C18 C13 C14 C19 9.4(4)
C19 C14 C15 Ir1 120.8(2)
C19 C14 C15 C16 177.8(2)
C19 C14 C15 C20 -7.9(4)
C20 C15 C16 Ir1 127.3(2)
C20 C15 C16 C12 -170.9(2)
C20 C15 C16 C21 5.6(4)
